data_2203345
loop_
_publ_author_name
'Hong Liang'
'Xian-Wen Wang'
'Zhen-Feng Chen'
'Ling Huang'
'Hong-Li Zou'
'Jian Zhou'
'Kai-Bei Yu'

_publ_section_title
Aquabis(1,5-dimethyl-2-phenyl-4-{[(<i>E</i>)-4-pyridylmethylene-\k<i>N</i>]amino}pyrazolidin-3-one)dinitratonickel(II)
_journal_issue 3
_journal_name_full 'Acta Crystallographica Section E'
_journal_page_first m294
_journal_page_last m296
_journal_paper_doi 10.1107/S1600536804002636
_journal_volume 60
_journal_year 2004
_chemical_formula_iupac '[Ni (N O3)2 (C17 H16 N4 O)2 (N O3)2 (H2 O)]'
_chemical_formula_moiety 'C34 H34 N10 Ni O9'
_chemical_formula_sum 'C34 H34 N10 Ni O9'
_chemical_formula_weight 785.42
_chemical_name_common
;
Dinitratoaquabis(3-pyrazolidinone,
1,5-dimethyl-2-phenyl-4-[{(E)-4-pyridinylmethylidene}amino])nickel(II)
;
_chemical_name_systematic
;
Aquabis(1,5-dimethyl-2-phenyl-4-{[(E)-4-pyridylmethylene-
\kN]amino}pyrazolidin-3-one)dinitratonickel(II)
;
_space_group_IT_number 2
_symmetry_cell_setting triclinic
_symmetry_space_group_name_Hall '-P 1'
_symmetry_space_group_name_H-M 'P -1'
_atom_sites_solution_hydrogens geom
_atom_sites_solution_primary direct
_atom_sites_solution_secondary difmap
_audit_creation_method SHELXL-97
_cell_angle_alpha 88.860(10)
_cell_angle_beta 75.410(10)
_cell_angle_gamma 73.860(10)
_cell_formula_units_Z 2
_cell_length_a 10.097(2)
_cell_length_b 12.977(2)
_cell_length_c 14.860(2)
_cell_measurement_reflns_used 28
_cell_measurement_temperature 296(2)
_cell_measurement_theta_max 14.59
_cell_measurement_theta_min 2.83
_cell_volume 1807.4(5)
_computing_cell_refinement XSCANS
_computing_data_collection 'SXSCANS (Siemens, 1994)'
_computing_data_reduction 'SHELXTL (Sheldrick, 1997a)'
_computing_molecular_graphics SHELXTL
_computing_publication_material SHELXTL
_computing_structure_refinement 'SHELXL97 (Sheldrick, 1997b)'
_computing_structure_solution 'SHELXS97 (Sheldrick, 1997b)'
_diffrn_ambient_temperature 296(2)
_diffrn_measured_fraction_theta_full 1.000
_diffrn_measured_fraction_theta_max 1.000
_diffrn_measurement_device_type 'Siemens P4'
_diffrn_measurement_method \w
_diffrn_radiation_monochromator graphite
_diffrn_radiation_source 'normal-focus sealed tube'
_diffrn_radiation_type MoK\a
_diffrn_radiation_wavelength 0.71073
_diffrn_reflns_av_R_equivalents 0.0115
_diffrn_reflns_av_sigmaI/netI 0.0402
_diffrn_reflns_limit_h_max 12
_diffrn_reflns_limit_h_min 0
_diffrn_reflns_limit_k_max 15
_diffrn_reflns_limit_k_min -14
_diffrn_reflns_limit_l_max 17
_diffrn_reflns_limit_l_min -17
_diffrn_reflns_number 7176
_diffrn_reflns_theta_full 25.25
_diffrn_reflns_theta_max 25.25
_diffrn_reflns_theta_min 1.42
_diffrn_standards_decay_% 2.44
_diffrn_standards_interval_count 97
_diffrn_standards_number 3
_exptl_absorpt_coefficient_mu 0.605
_exptl_absorpt_correction_T_max 0.908
_exptl_absorpt_correction_T_min 0.732
_exptl_absorpt_correction_type psi-scan
_exptl_absorpt_process_details '(North et al., 1968)'
_exptl_crystal_colour green
_exptl_crystal_density_diffrn 1.443
_exptl_crystal_density_method 'not measured'
_exptl_crystal_description block
_exptl_crystal_F_000 816
_exptl_crystal_size_max 0.52
_exptl_crystal_size_mid 0.50
_exptl_crystal_size_min 0.16
_refine_diff_density_max 0.415
_refine_diff_density_min -0.297
_refine_ls_extinction_coef 0.0020(5)
_refine_ls_extinction_expression Fc^*^=kFc[1+0.001xFc^2^\l^3^/sin(2\q)]^-1/4^
_refine_ls_extinction_method SHELXL97
_refine_ls_goodness_of_fit_ref 0.977
_refine_ls_hydrogen_treatment constr
_refine_ls_matrix_type full
_refine_ls_number_parameters 500
_refine_ls_number_reflns 6540
_refine_ls_number_restraints 2
_refine_ls_restrained_S_all 0.977
_refine_ls_R_factor_all 0.0540
_refine_ls_R_factor_gt 0.0380
_refine_ls_shift/su_max 0.000
_refine_ls_shift/su_mean 0.000
_refine_ls_structure_factor_coef Fsqd
_refine_ls_weighting_details 'calc w = 1/[\s^2^(Fo^2^)+(0.0539P)^2^] where P = (Fo^2^+2Fc^2^)/3'
_refine_ls_weighting_scheme calc
_refine_ls_wR_factor_gt 0.0901
_refine_ls_wR_factor_ref 0.0945
_reflns_number_gt 4930
_reflns_number_total 6540
_reflns_threshold_expression I>2\s(I)
_cod_data_source_file rn6009.cif
_cod_data_source_block I
_cod_depositor_comments
;
The following automatic conversions were performed:
'_symmetry_cell_setting' value 'Triclinic' changed to 'triclinic'
according to '/home/saulius/struct/CIF-dictionaries/cif_core.dic'
dictionary named 'cif_core.dic' version 2.4.1 from 2010-06-29.

Automatic conversion script
Id: cif_fix_enum 1527 2010-12-29 10:47:43Z saulius 

The following automatic conversions were performed:

'_symmetry_cell_setting' value 'Triclinic' changed to 'triclinic'
according to /home/saulius/struct/CIF-dictionaries/cif_core.dic
dictionary named 'cif_core.dic' version 2.4.1 from 2010-06-29.

Automatic conversion script
Id: cif_fix_values 1715 2011-07-08 13:25:40Z adriana 
;
_cod_original_cell_volume 1807.3(5)
_cod_database_code 2203345
_cod_database_fobs_code 2203345

loop_
_symmetry_equiv_pos_as_xyz
'x, y, z'
'-x, -y, -z'

loop_
_atom_site_label
_atom_site_fract_x
_atom_site_fract_y
_atom_site_fract_z
_atom_site_U_iso_or_equiv
_atom_site_adp_type
_atom_site_calc_flag
_atom_site_refinement_flags
_atom_site_occupancy
_atom_site_type_symbol
Ni 0.39893(3) 0.21672(2) 0.23919(2) 0.03265(11) Uani d . 1 Ni
O1 -0.0322(2) 0.80716(15) 0.61519(12) 0.0559(5) Uani d . 1 O
O2 0.9364(2) -0.34901(16) -0.14942(13) 0.0597(5) Uani d . 1 O
O3 0.3665(2) 0.18154(15) 0.37970(13) 0.0537(5) Uani d . 1 O
O4 0.5556(2) 0.22702(16) 0.32389(16) 0.0683(6) Uani d . 1 O
O5 0.4936(3) 0.1973(3) 0.47117(17) 0.1102(10) Uani d . 1 O
O6 0.44602(19) 0.26009(15) 0.10393(12) 0.0501(5) Uani d . 1 O
O7 0.6117(2) 0.28237(19) -0.00933(15) 0.0837(8) Uani d . 1 O
O8 0.6468(3) 0.2606(2) 0.1273(2) 0.0980(9) Uani d . 1 O
O9 0.22006(18) 0.18917(14) 0.22241(13) 0.0362(4) Uani d D 1 O
N1 0.2993(2) 0.37707(15) 0.28587(13) 0.0355(5) Uani d . 1 N
N2 0.2006(2) 0.74980(15) 0.42712(13) 0.0383(5) Uani d . 1 N
N3 0.1737(2) 0.98261(15) 0.55898(14) 0.0407(5) Uani d . 1 N
N4 0.0635(2) 0.94957(16) 0.61731(13) 0.0411(5) Uani d . 1 N
N5 0.5139(2) 0.05842(15) 0.19321(14) 0.0365(5) Uani d . 1 N
N6 0.9103(2) -0.27563(16) 0.05646(14) 0.0398(5) Uani d . 1 N
N7 1.2171(2) -0.48092(16) -0.05934(14) 0.0432(5) Uani d . 1 N
N8 1.1478(2) -0.46009(16) -0.13035(14) 0.0437(5) Uani d . 1 N
N9 0.4740(3) 0.20195(18) 0.39484(16) 0.0522(6) Uani d . 1 N
N10 0.5725(3) 0.26739(17) 0.07371(16) 0.0480(6) Uani d . 1 N
C1 0.1623(3) 0.41141(19) 0.33369(18) 0.0434(6) Uani d . 1 C
H1 0.1048 0.3659 0.3364 0.052 Uiso calc R 1 H
C2 0.1032(3) 0.5113(2) 0.37892(18) 0.0440(6) Uani d . 1 C
H2 0.0072 0.5325 0.4107 0.053 Uiso calc R 1 H
C3 0.1867(3) 0.58083(18) 0.37736(16) 0.0370(6) Uani d . 1 C
C4 0.3259(3) 0.54678(19) 0.32414(18) 0.0438(6) Uani d . 1 C
H4 0.3844 0.5920 0.3177 0.053 Uiso calc R 1 H
C5 0.3779(3) 0.44577(19) 0.28055(18) 0.0432(6) Uani d . 1 C
H5 0.4724 0.4242 0.2457 0.052 Uiso calc R 1 H
C6 0.1303(3) 0.68107(19) 0.43576(17) 0.0403(6) Uani d . 1 C
H6 0.0425 0.6944 0.4794 0.048 Uiso calc R 1 H
C7 0.0539(3) 0.85678(19) 0.57731(17) 0.0386(6) Uani d . 1 C
C8 0.1578(3) 0.83771(18) 0.49016(16) 0.0349(5) Uani d . 1 C
C9 0.2268(3) 0.91701(19) 0.48172(17) 0.0380(6) Uani d . 1 C
C10 0.3379(3) 0.9348(2) 0.40094(18) 0.0524(7) Uani d . 1 C
H10A 0.2965 0.9952 0.3687 0.063 Uiso calc R 1 H
H10B 0.3755 0.8719 0.3594 0.063 Uiso calc R 1 H
H10C 0.4134 0.9489 0.4225 0.063 Uiso calc R 1 H
C11 0.2007(3) 1.0826(2) 0.5768(2) 0.0565(8) Uani d . 1 C
H11A 0.2733 1.0950 0.5256 0.068 Uiso calc R 1 H
H11B 0.2321 1.0792 0.6329 0.068 Uiso calc R 1 H
H11C 0.1146 1.1403 0.5838 0.068 Uiso calc R 1 H
C12 0.0115(3) 0.97854(19) 0.71523(16) 0.0366(6) Uani d . 1 C
C13 -0.0896(3) 1.0756(2) 0.74506(19) 0.0507(7) Uani d . 1 C
H13 -0.1198 1.1240 0.7024 0.061 Uiso calc R 1 H
C14 -0.1453(3) 1.0994(3) 0.8397(2) 0.0686(9) Uani d . 1 C
H14 -0.2124 1.1650 0.8610 0.082 Uiso calc R 1 H
C15 -0.1026(4) 1.0277(4) 0.9023(2) 0.0773(11) Uani d . 1 C
H15 -0.1419 1.0441 0.9657 0.093 Uiso calc R 1 H
C16 -0.0013(4) 0.9308(3) 0.8717(2) 0.0703(10) Uani d . 1 C
H16 0.0279 0.8821 0.9145 0.084 Uiso calc R 1 H
C17 0.0566(3) 0.9065(2) 0.7775(2) 0.0501(7) Uani d . 1 C
H17 0.1256 0.8418 0.7565 0.060 Uiso calc R 1 H
C18 0.4715(3) 0.0029(2) 0.13734(19) 0.0475(7) Uani d . 1 C
H18 0.3791 0.0293 0.1307 0.057 Uiso calc R 1 H
C19 0.5566(3) -0.0916(2) 0.08868(19) 0.0500(7) Uani d . 1 C
H19 0.5214 -0.1271 0.0504 0.060 Uiso calc R 1 H
C20 0.6944(3) -0.13333(18) 0.09696(16) 0.0375(6) Uani d . 1 C
C21 0.7367(3) -0.0797(2) 0.15899(19) 0.0490(7) Uani d . 1 C
H21 0.8262 -0.1070 0.1702 0.059 Uiso calc R 1 H
C22 0.6451(3) 0.0147(2) 0.20412(19) 0.0473(7) Uani d . 1 C
H22 0.6763 0.0502 0.2447 0.057 Uiso calc R 1 H
C23 0.7931(3) -0.22666(19) 0.03797(17) 0.0406(6) Uani d . 1 C
H23 0.7697 -0.2501 -0.0132 0.049 Uiso calc R 1 H
C24 1.0198(3) -0.38176(19) -0.09916(17) 0.0408(6) Uani d . 1 C
C25 1.0120(3) -0.35584(18) -0.00481(17) 0.0361(5) Uani d . 1 C
C26 1.1347(3) -0.4184(2) 0.01558(17) 0.0403(6) Uani d . 1 C
C27 1.1749(3) -0.4227(2) 0.10564(19) 0.0556(7) Uani d . 1 C
H27A 1.1744 -0.4910 0.1315 0.067 Uiso calc R 1 H
H27B 1.1075 -0.3664 0.1482 0.067 Uiso calc R 1 H
H27C 1.2685 -0.4135 0.0953 0.067 Uiso calc R 1 H
C28 1.3593(3) -0.5513(2) -0.0726(2) 0.0578(8) Uani d . 1 C
H28A 1.4271 -0.5111 -0.0934 0.069 Uiso calc R 1 H
H28B 1.3752 -0.6075 -0.1185 0.069 Uiso calc R 1 H
H28C 1.3704 -0.5822 -0.0148 0.069 Uiso calc R 1 H
C29 1.2146(3) -0.4958(2) -0.22557(17) 0.0422(6) Uani d . 1 C
C30 1.2530(3) -0.4228(2) -0.2882(2) 0.0577(8) Uani d . 1 C
H30 1.2394 -0.3524 -0.2678 0.069 Uiso calc R 1 H
C31 1.3114(4) -0.4545(3) -0.3809(2) 0.0759(10) Uani d . 1 C
H31 1.3369 -0.4053 -0.4232 0.091 Uiso calc R 1 H
C32 1.3321(4) -0.5577(3) -0.4110(2) 0.0788(11) Uani d . 1 C
H32 1.3709 -0.5786 -0.4738 0.095 Uiso calc R 1 H
C33 1.2957(4) -0.6301(3) -0.3489(2) 0.0796(11) Uani d . 1 C
H33 1.3120 -0.7009 -0.3694 0.096 Uiso calc R 1 H
C34 1.2348(3) -0.5994(2) -0.2556(2) 0.0628(8) Uani d . 1 C
H34 1.2077 -0.6487 -0.2138 0.075 Uiso calc R 1 H
H9A 0.175(3) 0.232(2) 0.1935(19) 0.069(11) Uiso d D 1 H
H9B 0.164(3) 0.177(3) 0.2686(14) 0.074(11) Uiso d D 1 H

loop_
_atom_site_aniso_label
_atom_site_aniso_U_11
_atom_site_aniso_U_22
_atom_site_aniso_U_33
_atom_site_aniso_U_12
_atom_site_aniso_U_13
_atom_site_aniso_U_23
Ni 0.03375(18) 0.02775(17) 0.03507(18) -0.00897(12) -0.00569(13) -0.00348(12)
O1 0.0636(12) 0.0547(11) 0.0489(11) -0.0377(10) 0.0110(9) -0.0155(9)
O2 0.0564(12) 0.0585(12) 0.0496(12) 0.0139(10) -0.0205(10) -0.0068(9)
O3 0.0662(13) 0.0472(11) 0.0540(12) -0.0207(10) -0.0221(10) 0.0090(9)
O4 0.0587(13) 0.0513(12) 0.0859(17) -0.0167(10) -0.0005(12) -0.0082(11)
O5 0.116(2) 0.147(3) 0.0616(16) 0.0057(19) -0.0569(16) -0.0179(16)
O6 0.0426(11) 0.0548(11) 0.0450(11) -0.0131(9) 0.0019(9) 0.0038(9)
O7 0.0737(16) 0.0930(18) 0.0561(14) -0.0145(13) 0.0227(12) 0.0143(12)
O8 0.0881(19) 0.117(2) 0.109(2) -0.0341(17) -0.0552(17) 0.0112(17)
O9 0.0326(10) 0.0356(10) 0.0388(11) -0.0089(8) -0.0067(9) -0.0022(8)
N1 0.0404(12) 0.0288(10) 0.0362(11) -0.0096(9) -0.0075(9) -0.0024(8)
N2 0.0460(12) 0.0298(11) 0.0358(11) -0.0092(9) -0.0062(9) -0.0027(8)
N3 0.0501(13) 0.0304(11) 0.0402(12) -0.0191(10) -0.0004(10) -0.0034(9)
N4 0.0496(13) 0.0378(11) 0.0355(11) -0.0217(10) 0.0009(10) -0.0075(9)
N5 0.0320(11) 0.0345(11) 0.0416(12) -0.0079(9) -0.0080(9) -0.0058(9)
N6 0.0403(12) 0.0318(11) 0.0408(12) -0.0072(9) -0.0016(10) -0.0017(9)
N7 0.0366(12) 0.0429(12) 0.0445(13) -0.0007(10) -0.0123(10) 0.0045(10)
N8 0.0418(12) 0.0402(12) 0.0375(12) 0.0065(10) -0.0091(10) -0.0039(9)
N9 0.0624(16) 0.0463(14) 0.0412(14) -0.0040(12) -0.0129(13) -0.0089(11)
N10 0.0503(14) 0.0398(12) 0.0453(14) -0.0105(11) 0.0010(12) -0.0003(10)
C1 0.0439(15) 0.0362(14) 0.0485(16) -0.0167(12) -0.0020(12) -0.0089(11)
C2 0.0409(15) 0.0397(14) 0.0442(15) -0.0094(12) 0.0007(12) -0.0087(11)
C3 0.0481(15) 0.0272(12) 0.0339(13) -0.0097(11) -0.0080(11) -0.0021(10)
C4 0.0444(15) 0.0331(13) 0.0514(16) -0.0158(12) -0.0016(12) -0.0055(11)
C5 0.0400(14) 0.0343(14) 0.0485(16) -0.0111(11) 0.0019(12) -0.0062(11)
C6 0.0424(14) 0.0329(13) 0.0410(14) -0.0100(11) -0.0026(11) -0.0056(11)
C7 0.0438(14) 0.0335(13) 0.0387(14) -0.0156(11) -0.0055(11) -0.0038(11)
C8 0.0403(14) 0.0266(12) 0.0352(13) -0.0088(10) -0.0054(11) -0.0026(10)
C9 0.0393(14) 0.0340(13) 0.0384(14) -0.0108(11) -0.0056(11) 0.0022(11)
C10 0.0616(18) 0.0466(16) 0.0452(16) -0.0243(14) 0.0038(13) -0.0021(12)
C11 0.073(2) 0.0474(16) 0.0530(17) -0.0343(15) -0.0034(15) -0.0079(13)
C12 0.0406(14) 0.0370(13) 0.0342(13) -0.0162(11) -0.0066(11) -0.0048(10)
C13 0.0510(17) 0.0476(16) 0.0471(16) -0.0056(13) -0.0098(13) -0.0090(13)
C14 0.058(2) 0.075(2) 0.060(2) -0.0089(17) -0.0010(16) -0.0314(18)
C15 0.085(3) 0.119(3) 0.0406(19) -0.058(3) -0.0033(18) -0.015(2)
C16 0.100(3) 0.090(3) 0.051(2) -0.060(2) -0.0364(19) 0.0222(18)
C17 0.0598(18) 0.0434(16) 0.0560(18) -0.0213(14) -0.0231(15) 0.0053(13)
C18 0.0382(15) 0.0430(15) 0.0606(18) -0.0032(12) -0.0190(13) -0.0143(13)
C19 0.0502(16) 0.0426(15) 0.0574(17) -0.0055(13) -0.0212(14) -0.0169(13)
C20 0.0395(14) 0.0312(13) 0.0373(14) -0.0073(11) -0.0050(11) -0.0007(10)
C21 0.0378(14) 0.0419(15) 0.0649(19) -0.0023(12) -0.0174(13) -0.0125(13)
C22 0.0394(15) 0.0435(15) 0.0583(18) -0.0051(12) -0.0172(13) -0.0162(13)
C23 0.0444(15) 0.0336(13) 0.0377(14) -0.0074(12) -0.0033(12) -0.0041(11)
C24 0.0399(14) 0.0338(13) 0.0422(15) -0.0002(11) -0.0099(12) -0.0005(11)
C25 0.0368(13) 0.0295(12) 0.0388(14) -0.0076(11) -0.0055(11) -0.0001(10)
C26 0.0418(14) 0.0391(14) 0.0387(14) -0.0109(12) -0.0087(12) 0.0033(11)
C27 0.0538(18) 0.0651(19) 0.0487(17) -0.0134(15) -0.0184(14) 0.0038(14)
C28 0.0449(16) 0.0506(17) 0.066(2) 0.0073(13) -0.0163(14) -0.0030(14)
C29 0.0369(14) 0.0389(14) 0.0417(15) -0.0020(11) -0.0032(11) -0.0002(11)
C30 0.0590(19) 0.0453(17) 0.0597(19) -0.0100(14) -0.0047(15) 0.0068(14)
C31 0.071(2) 0.086(3) 0.053(2) -0.015(2) 0.0053(17) 0.0190(19)
C32 0.073(2) 0.104(3) 0.0430(19) -0.012(2) 0.0016(17) -0.010(2)
C33 0.092(3) 0.068(2) 0.064(2) -0.022(2) 0.0077(19) -0.0271(18)
C34 0.078(2) 0.0448(17) 0.0531(18) -0.0168(16) 0.0050(16) -0.0058(14)

loop_
_atom_type_symbol
_atom_type_description
_atom_type_scat_dispersion_real
_atom_type_scat_dispersion_imag
_atom_type_scat_source
C C 0.0033 0.0016 'International Tables Vol C Tables 4.2.6.8 and 6.1.1.4'
H H 0.0000 0.0000 'International Tables Vol C Tables 4.2.6.8 and 6.1.1.4'
N N 0.0061 0.0033 'International Tables Vol C Tables 4.2.6.8 and 6.1.1.4'
O O 0.0106 0.0060 'International Tables Vol C Tables 4.2.6.8 and 6.1.1.4'
Ni Ni 0.3393 1.1124 'International Tables Vol C Tables 4.2.6.8 and 6.1.1.4'

loop_
_geom_angle_atom_site_label_1
_geom_angle_atom_site_label_2
_geom_angle_atom_site_label_3
_geom_angle
_geom_angle_publ_flag
O9 Ni O6 89.89(8) ?
O9 Ni N5 90.30(7) ?
O6 Ni N5 88.87(8) ?
O9 Ni N1 94.27(7) ?
O6 Ni N1 90.90(8) ?
N5 Ni N1 175.42(8) yes
O9 Ni O3 96.10(8) ?
O6 Ni O3 173.65(8) ?
N5 Ni O3 93.17(8) ?
N1 Ni O3 86.59(8) ?
O9 Ni O4 153.77(8) ?
O6 Ni O4 116.31(8) ?
N5 Ni O4 91.39(7) ?
N1 Ni O4 84.61(8) ?
O3 Ni O4 57.67(8) yes
N9 O3 Ni 98.59(16) ?
N9 O4 Ni 89.21(16) ?
N10 O6 Ni 114.13(16) ?
Ni O9 H9A 116(2) ?
Ni O9 H9B 118(2) ?
H9A O9 H9B 107(3) ?
C5 N1 C1 117.2(2) ?
C5 N1 Ni 119.57(16) ?
C1 N1 Ni 122.46(16) ?
C6 N2 C8 120.7(2) ?
C9 N3 N4 108.51(18) ?
C9 N3 C11 128.7(2) ?
N4 N3 C11 121.9(2) ?
C7 N4 N3 108.75(18) ?
C7 N4 C12 123.34(19) ?
N3 N4 C12 123.45(19) ?
C18 N5 C22 116.0(2) ?
C18 N5 Ni 121.16(17) ?
C22 N5 Ni 121.83(16) ?
C23 N6 C25 120.8(2) ?
C26 N7 N8 108.23(19) ?
C26 N7 C28 128.6(2) ?
N8 N7 C28 122.9(2) ?
C24 N8 N7 109.4(2) ?
C24 N8 C29 125.2(2) ?
N7 N8 C29 123.9(2) ?
O5 N9 O3 121.0(3) ?
O5 N9 O4 124.6(3) ?
O3 N9 O4 114.4(2) ?
O8 N10 O7 123.6(3) ?
O8 N10 O6 119.3(2) ?
O7 N10 O6 117.1(3) ?
N1 C1 C2 122.6(2) ?
N1 C1 H1 118.7 ?
C2 C1 H1 118.7 ?
C1 C2 C3 120.2(2) ?
C1 C2 H2 119.9 ?
C3 C2 H2 119.9 ?
C4 C3 C2 116.7(2) ?
C4 C3 C6 122.6(2) ?
C2 C3 C6 120.5(2) ?
C5 C4 C3 119.9(2) ?
C5 C4 H4 120.1 ?
C3 C4 H4 120.1 ?
N1 C5 C4 123.2(2) ?
N1 C5 H5 118.4 ?
C4 C5 H5 118.4 ?
N2 C6 C3 120.4(2) ?
N2 C6 H6 119.8 ?
C3 C6 H6 119.8 ?
O1 C7 N4 123.2(2) ?
O1 C7 C8 131.3(2) ?
N4 C7 C8 105.54(19) ?
C9 C8 N2 123.0(2) ?
C9 C8 C7 107.9(2) ?
N2 C8 C7 128.6(2) ?
N3 C9 C8 109.2(2) ?
N3 C9 C10 122.8(2) ?
C8 C9 C10 128.0(2) ?
C9 C10 H10A 109.5 ?
C9 C10 H10B 109.5 ?
H10A C10 H10B 109.5 ?
C9 C10 H10C 109.5 ?
H10A C10 H10C 109.5 ?
H10B C10 H10C 109.5 ?
N3 C11 H11A 109.5 ?
N3 C11 H11B 109.5 ?
H11A C11 H11B 109.5 ?
N3 C11 H11C 109.5 ?
H11A C11 H11C 109.5 ?
H11B C11 H11C 109.5 ?
C17 C12 C13 121.2(2) ?
C17 C12 N4 119.4(2) ?
C13 C12 N4 119.3(2) ?
C12 C13 C14 118.7(3) ?
C12 C13 H13 120.7 ?
C14 C13 H13 120.7 ?
C15 C14 C13 120.6(3) ?
C15 C14 H14 119.7 ?
C13 C14 H14 119.7 ?
C14 C15 C16 120.3(3) ?
C14 C15 H15 119.9 ?
C16 C15 H15 119.9 ?
C17 C16 C15 119.8(3) ?
C17 C16 H16 120.1 ?
C15 C16 H16 120.1 ?
C12 C17 C16 119.5(3) ?
C12 C17 H17 120.2 ?
C16 C17 H17 120.2 ?
N5 C18 C19 123.8(2) ?
N5 C18 H18 118.1 ?
C19 C18 H18 118.1 ?
C18 C19 C20 119.8(2) ?
C18 C19 H19 120.1 ?
C20 C19 H19 120.1 ?
C21 C20 C19 116.9(2) ?
C21 C20 C23 122.0(2) ?
C19 C20 C23 121.0(2) ?
C22 C21 C20 119.3(2) ?
C22 C21 H21 120.3 ?
C20 C21 H21 120.3 ?
N5 C22 C21 124.1(2) ?
N5 C22 H22 117.9 ?
C21 C22 H22 117.9 ?
N6 C23 C20 120.4(2) ?
N6 C23 H23 119.8 ?
C20 C23 H23 119.8 ?
O2 C24 N8 122.2(2) ?
O2 C24 C25 132.5(2) ?
N8 C24 C25 105.2(2) ?
C26 C25 N6 123.2(2) ?
C26 C25 C24 107.7(2) ?
N6 C25 C24 128.8(2) ?
N7 C26 C25 109.4(2) ?
N7 C26 C27 122.4(2) ?
C25 C26 C27 128.1(2) ?
C26 C27 H27A 109.5 ?
C26 C27 H27B 109.5 ?
H27A C27 H27B 109.5 ?
C26 C27 H27C 109.5 ?
H27A C27 H27C 109.5 ?
H27B C27 H27C 109.5 ?
N7 C28 H28A 109.5 ?
N7 C28 H28B 109.5 ?
H28A C28 H28B 109.5 ?
N7 C28 H28C 109.5 ?
H28A C28 H28C 109.5 ?
H28B C28 H28C 109.5 ?
C34 C29 C30 120.1(3) ?
C34 C29 N8 121.0(2) ?
C30 C29 N8 118.8(2) ?
C31 C30 C29 119.7(3) ?
C31 C30 H30 120.2 ?
C29 C30 H30 120.2 ?
C32 C31 C30 120.4(3) ?
C32 C31 H31 119.8 ?
C30 C31 H31 119.8 ?
C33 C32 C31 119.9(3) ?
C33 C32 H32 120.1 ?
C31 C32 H32 120.1 ?
C32 C33 C34 120.7(3) ?
C32 C33 H33 119.7 ?
C34 C33 H33 119.7 ?
C29 C34 C33 119.3(3) ?
C29 C34 H34 120.3 ?
C33 C34 H34 120.3 ?

loop_
_geom_bond_atom_site_label_1
_geom_bond_atom_site_label_2
_geom_bond_distance
_geom_bond_publ_flag
Ni O9 2.0104(18) yes
Ni O6 2.0506(18) yes
Ni N5 2.0892(19) yes
Ni N1 2.0892(19) yes
Ni O3 2.0920(19) yes
Ni O4 2.287(2) yes
O1 C7 1.240(3) yes
O2 C24 1.247(3) yes
O3 N9 1.258(3) ?
O4 N9 1.263(3) ?
O5 N9 1.197(3) ?
O6 N10 1.272(3) ?
O7 N10 1.227(3) ?
O8 N10 1.212(3) ?
O9 H9A 0.811(10) ?
O9 H9B 0.817(10) ?
N1 C5 1.338(3) ?
N1 C1 1.339(3) ?
N2 C6 1.272(3) yes
N2 C8 1.389(3) ?
N3 C9 1.344(3) ?
N3 N4 1.392(3) ?
N3 C11 1.441(3) ?
N4 C7 1.391(3) ?
N4 C12 1.436(3) ?
N5 C18 1.329(3) ?
N5 C22 1.338(3) ?
N6 C23 1.273(3) yes
N6 C25 1.392(3) ?
N7 C26 1.335(3) ?
N7 N8 1.390(3) ?
N7 C28 1.439(3) ?
N8 C24 1.380(3) ?
N8 C29 1.430(3) ?
C1 C2 1.375(3) ?
C1 H1 0.9300 ?
C2 C3 1.392(3) ?
C2 H2 0.9300 ?
C3 C4 1.380(3) ?
C3 C6 1.468(3) ?
C4 C5 1.376(3) ?
C4 H4 0.9300 ?
C5 H5 0.9300 ?
C6 H6 0.9300 ?
C7 C8 1.422(3) ?
C8 C9 1.382(3) ?
C9 C10 1.485(3) ?
C10 H10A 0.9600 ?
C10 H10B 0.9600 ?
C10 H10C 0.9600 ?
C11 H11A 0.9600 ?
C11 H11B 0.9600 ?
C11 H11C 0.9600 ?
C12 C17 1.371(3) ?
C12 C13 1.380(3) ?
C13 C14 1.383(4) ?
C13 H13 0.9300 ?
C14 C15 1.364(5) ?
C14 H14 0.9300 ?
C15 C16 1.381(5) ?
C15 H15 0.9300 ?
C16 C17 1.379(4) ?
C16 H16 0.9300 ?
C17 H17 0.9300 ?
C18 C19 1.379(3) ?
C18 H18 0.9300 ?
C19 C20 1.382(4) ?
C19 H19 0.9300 ?
C20 C21 1.380(3) ?
C20 C23 1.469(3) ?
C21 C22 1.377(3) ?
C21 H21 0.9300 ?
C22 H22 0.9300 ?
C23 H23 0.9300 ?
C24 C25 1.426(3) ?
C25 C26 1.381(3) ?
C26 C27 1.489(4) ?
C27 H27A 0.9600 ?
C27 H27B 0.9600 ?
C27 H27C 0.9600 ?
C28 H28A 0.9600 ?
C28 H28B 0.9600 ?
C28 H28C 0.9600 ?
C29 C34 1.369(4) ?
C29 C30 1.379(4) ?
C30 C31 1.376(4) ?
C30 H30 0.9300 ?
C31 C32 1.363(5) ?
C31 H31 0.9300 ?
C32 C33 1.362(5) ?
C32 H32 0.9300 ?
C33 C34 1.384(4) ?
C33 H33 0.9300 ?
C34 H34 0.9300 ?

loop_
_geom_hbond_atom_site_label_D
_geom_hbond_atom_site_label_H
_geom_hbond_atom_site_label_A
_geom_hbond_site_symmetry_A
_geom_hbond_distance_DH
_geom_hbond_distance_HA
_geom_hbond_distance_DA
_geom_hbond_angle_DHA
_geom_hbond_publ_flag
O9 H9A O2 2_655 0.81 1.84 2.632(3) 168 yes
O9 H9B O1 2_566 0.82 1.87 2.659(3) 162 yes
C10 H10C O5 2_666 0.94 2.57 3.053(4) 111 yes
C11 H11A O3 1_565 0.96 2.51 3.407(4) 155 yes
C14 H14 O7 1_466 0.93 2.46 3.300(4) 149 yes
C27 H27C O7 2_755 0.96 2.50 3.245(4) 134 yes
C28 H28C O7 1_645 0.96 2.60 3.179(4) 119 yes

loop_
_geom_torsion_atom_site_label_1
_geom_torsion_atom_site_label_2
_geom_torsion_atom_site_label_3
_geom_torsion_atom_site_label_4
_geom_torsion
O9 Ni O3 N9 -177.49(15)
N5 Ni O3 N9 91.87(15)
N1 Ni O3 N9 -83.55(15)
O4 Ni O3 N9 2.22(13)
O9 Ni O4 N9 -1.5(2)
O6 Ni O4 N9 175.51(13)
N5 Ni O4 N9 -95.06(15)
N1 Ni O4 N9 87.18(15)
O3 Ni O4 N9 -2.19(13)
O9 Ni O6 N10 -167.43(16)
N5 Ni O6 N10 -77.13(17)
N1 Ni O6 N10 98.30(17)
O4 Ni O6 N10 13.87(19)
O9 Ni N1 C5 -159.00(19)
O6 Ni N1 C5 -69.05(19)
O3 Ni N1 C5 105.12(19)
O4 Ni N1 C5 47.30(19)
O9 Ni N1 C1 31.1(2)
O6 Ni N1 C1 121.0(2)
O3 Ni N1 C1 -64.8(2)
O4 Ni N1 C1 -122.6(2)
C9 N3 N4 C7 3.6(3)
C11 N3 N4 C7 173.6(2)
C9 N3 N4 C12 160.5(2)
C11 N3 N4 C12 -29.5(4)
O9 Ni N5 C18 25.5(2)
O6 Ni N5 C18 -64.4(2)
O3 Ni N5 C18 121.6(2)
O4 Ni N5 C18 179.3(2)
O9 Ni N5 C22 -166.8(2)
O6 Ni N5 C22 103.4(2)
O3 Ni N5 C22 -70.6(2)
O4 Ni N5 C22 -12.9(2)
C26 N7 N8 C24 0.7(3)
C28 N7 N8 C24 -173.9(2)
C26 N7 N8 C29 167.2(2)
C28 N7 N8 C29 -7.3(4)
Ni O3 N9 O5 176.1(2)
Ni O3 N9 O4 -3.7(2)
Ni O4 N9 O5 -176.5(3)
Ni O4 N9 O3 3.4(2)
Ni O6 N10 O8 -8.0(3)
Ni O6 N10 O7 172.83(18)
C5 N1 C1 C2 -2.3(4)
Ni N1 C1 C2 167.9(2)
N1 C1 C2 C3 -0.9(4)
C1 C2 C3 C4 3.9(4)
C1 C2 C3 C6 -171.5(2)
C2 C3 C4 C5 -3.9(4)
C6 C3 C4 C5 171.5(2)
C1 N1 C5 C4 2.3(4)
Ni N1 C5 C4 -168.1(2)
C3 C4 C5 N1 0.8(4)
C8 N2 C6 C3 -171.2(2)
C4 C3 C6 N2 12.3(4)
C2 C3 C6 N2 -172.5(2)
N3 N4 C7 O1 177.7(2)
C12 N4 C7 O1 20.8(4)
N3 N4 C7 C8 -2.8(3)
C12 N4 C7 C8 -159.8(2)
C6 N2 C8 C9 -177.2(2)
C6 N2 C8 C7 11.7(4)
O1 C7 C8 C9 -179.5(3)
N4 C7 C8 C9 1.1(3)
O1 C7 C8 N2 -7.3(5)
N4 C7 C8 N2 173.3(2)
N4 N3 C9 C8 -2.9(3)
C11 N3 C9 C8 -172.0(3)
N4 N3 C9 C10 174.7(2)
C11 N3 C9 C10 5.6(4)
N2 C8 C9 N3 -171.6(2)
C7 C8 C9 N3 1.1(3)
N2 C8 C9 C10 11.0(4)
C7 C8 C9 C10 -176.3(3)
C7 N4 C12 C17 54.0(3)
N3 N4 C12 C17 -99.6(3)
C7 N4 C12 C13 -121.9(3)
N3 N4 C12 C13 84.5(3)
C17 C12 C13 C14 0.1(4)
N4 C12 C13 C14 176.0(2)
C12 C13 C14 C15 -1.0(5)
C13 C14 C15 C16 1.1(5)
C14 C15 C16 C17 -0.2(5)
C13 C12 C17 C16 0.8(4)
N4 C12 C17 C16 -175.1(2)
C15 C16 C17 C12 -0.7(4)
C22 N5 C18 C19 -3.1(4)
Ni N5 C18 C19 165.3(2)
N5 C18 C19 C20 0.1(4)
C18 C19 C20 C21 3.6(4)
C18 C19 C20 C23 -172.8(2)
C19 C20 C21 C22 -4.2(4)
C23 C20 C21 C22 172.2(2)
C18 N5 C22 C21 2.5(4)
Ni N5 C22 C21 -165.9(2)
C20 C21 C22 N5 1.2(4)
C25 N6 C23 C20 -172.3(2)
C21 C20 C23 N6 15.8(4)
C19 C20 C23 N6 -168.0(2)
N7 N8 C24 O2 -179.4(2)
C29 N8 C24 O2 14.3(4)
N7 N8 C24 C25 -0.7(3)
C29 N8 C24 C25 -167.1(2)
C23 N6 C25 C26 -173.7(2)
C23 N6 C25 C24 13.5(4)
O2 C24 C25 C26 179.0(3)
N8 C24 C25 C26 0.5(3)
O2 C24 C25 N6 -7.3(5)
N8 C24 C25 N6 174.3(2)
N8 N7 C26 C25 -0.3(3)
C28 N7 C26 C25 173.8(3)
N8 N7 C26 C27 178.0(2)
C28 N7 C26 C27 -7.8(4)
N6 C25 C26 N7 -174.3(2)
C24 C25 C26 N7 -0.1(3)
N6 C25 C26 C27 7.5(4)
C24 C25 C26 C27 -178.4(3)
C24 N8 C29 C34 -116.4(3)
N7 N8 C29 C34 79.2(4)
C24 N8 C29 C30 60.7(4)
N7 N8 C29 C30 -103.8(3)
C34 C29 C30 C31 0.1(5)
N8 C29 C30 C31 -177.0(3)
C29 C30 C31 C32 -0.3(5)
C30 C31 C32 C33 -0.5(6)
C31 C32 C33 C34 1.5(6)
C30 C29 C34 C33 0.9(5)
N8 C29 C34 C33 177.9(3)
C32 C33 C34 C29 -1.7(6)
